data_2234709
loop_
_publ_author_name
'Lazny, Ryszard'
'Wolosewicz, Karol'
'Dauter, Zbigniew'
'Brzezinski, Krzysztof'

_publ_section_title
;
 (1<i>RS</i>,2<i>SR</i>,5<i>SR</i>)-9-Benzyl-2-[(1<i>RS</i>)-1-hydroxybenzyl]-9-azabicyclo[3.3.1]nonan-3-one
 from synchrotron data
;
_journal_coeditor_code KP2402
_journal_issue 5
_journal_name_full 'Acta Crystallographica Section E'
_journal_page_first o1367
_journal_paper_doi 10.1107/S1600536812014754
_journal_volume 68
_journal_year 2012
_chemical_formula_iupac 'C22 H25 N O2'
_chemical_formula_moiety 'C22 H25 N O2'
_chemical_formula_sum 'C22 H25 N O2'
_chemical_formula_weight 335.43
_chemical_name_systematic
;
(1<i>RS</i>,2<i>SR</i>,5<i>SR</i>)-9-Benzyl-2-[(1<i>RS</i>)-1-hydroxybenzyl]-
9-azabicyclo[3.3.1]nonan-3-one
;
_space_group_IT_number 14
_symmetry_cell_setting monoclinic
_symmetry_space_group_name_Hall '-P 2ybc'
_symmetry_space_group_name_H-M 'P 1 21/c 1'
_atom_sites_solution_hydrogens geom
_atom_sites_solution_primary direct
_atom_sites_solution_secondary difmap
_cell_angle_alpha 90.00
_cell_angle_beta 106.21(3)
_cell_angle_gamma 90.00
_cell_formula_units_Z 4
_cell_length_a 14.380(3)
_cell_length_b 9.3100(19)
_cell_length_c 13.270(3)
_cell_measurement_reflns_used 8582
_cell_measurement_temperature 100(2)
_cell_measurement_theta_max 31.71
_cell_measurement_theta_min 2.36
_cell_volume 1705.9(7)
_computing_cell_refinement 'HKL2000 (Otwinowski & Minor, 1997)'
_computing_data_collection 'NECAT APS beamline software'
_computing_data_reduction 'HKL2000 (Otwinowski & Minor, 1997)'
_computing_molecular_graphics 'ORTEP-3 (Farrugia, 1997) and PyMOL (DeLano, 2002)'
_computing_publication_material 'SHELXL97 (Sheldrick, 2008)'
_computing_structure_refinement 'SHELXL97 (Sheldrick, 2008)'
_computing_structure_solution 'SHELXD (Sheldrick, 2008)'
_diffrn_ambient_temperature 100(2)
_diffrn_measured_fraction_theta_full 0.985
_diffrn_measured_fraction_theta_max 0.985
_diffrn_measurement_device_type 'Mar Research MAR315 CCD'
_diffrn_measurement_method '\w scans'
_diffrn_radiation_monochromator 'Si111 double crystal'
_diffrn_radiation_source 'NECAT 24ID-C synchrotron beamline APS, USA'
_diffrn_radiation_type synchrotron
_diffrn_radiation_wavelength 0.61992
_diffrn_reflns_av_R_equivalents 0.046
_diffrn_reflns_av_sigmaI/netI 0.0229
_diffrn_reflns_limit_h_max 23
_diffrn_reflns_limit_h_min -24
_diffrn_reflns_limit_k_max 0
_diffrn_reflns_limit_k_min -15
_diffrn_reflns_limit_l_max 22
_diffrn_reflns_limit_l_min 0
_diffrn_reflns_number 64629
_diffrn_reflns_theta_full 31.71
_diffrn_reflns_theta_max 31.71
_diffrn_reflns_theta_min 2.36
_exptl_absorpt_coefficient_mu 0.083
_exptl_absorpt_correction_T_max 0.992
_exptl_absorpt_correction_T_min 0.975
_exptl_absorpt_correction_type multi-scan
_exptl_absorpt_process_details '(SCALEPACK; Otwinowski <i>et al.</i>, 2003)'
_exptl_crystal_colour colourless
_exptl_crystal_density_diffrn 1.306
_exptl_crystal_density_method 'not measured'
_exptl_crystal_description needle
_exptl_crystal_F_000 720
_exptl_crystal_size_max 0.3
_exptl_crystal_size_mid 0.1
_exptl_crystal_size_min 0.1
_refine_diff_density_max 0.581
_refine_diff_density_min -0.297
_refine_ls_extinction_method none
_refine_ls_goodness_of_fit_ref 1.034
_refine_ls_hydrogen_treatment constr
_refine_ls_matrix_type full
_refine_ls_number_parameters 227
_refine_ls_number_reflns 8582
_refine_ls_number_restraints 0
_refine_ls_restrained_S_all 1.034
_refine_ls_R_factor_all 0.0431
_refine_ls_R_factor_gt 0.0398
_refine_ls_shift/su_max 0.001
_refine_ls_shift/su_mean 0.000
_refine_ls_structure_factor_coef Fsqd
_refine_ls_weighting_details 'calc w=1/[\s^2^(Fo^2^)+(0.0760P)^2^+0.3000P] where P=(Fo^2^+2Fc^2^)/3'
_refine_ls_weighting_scheme calc
_refine_ls_wR_factor_gt 0.1169
_refine_ls_wR_factor_ref 0.1194
_reflns_number_gt 7757
_reflns_number_total 8582
_reflns_threshold_expression I>2sigma(I)
_cod_data_source_file kp2402.cif
_cod_data_source_block I
_cod_original_cell_volume 1705.9(6)
_cod_original_sg_symbol_H-M 'P 21/c'
_cod_database_code 2234709
_cod_database_fobs_code 2234709

loop_
_symmetry_equiv_pos_as_xyz
'x, y, z'
'-x, y+1/2, -z+1/2'
'-x, -y, -z'
'x, -y-1/2, z-1/2'

loop_
_atom_site_type_symbol
_atom_site_label
_atom_site_fract_x
_atom_site_fract_y
_atom_site_fract_z
_atom_site_U_iso_or_equiv
_atom_site_adp_type
_atom_site_calc_flag
_atom_site_refinement_flags
_atom_site_occupancy
_atom_site_symmetry_multiplicity
C C1 0.30958(3) 0.78442(5) 0.11193(4) 0.00793(8) Uani d . 1 1
H H1 0.2751 0.7328 0.1570 0.010 Uiso calc R 1 1
C C2 0.36548(3) 0.67096(5) 0.06626(4) 0.00840(8) Uani d . 1 1
H H2 0.4214 0.6355 0.1241 0.010 Uiso calc R 1 1
C C3 0.40394(4) 0.73073(6) -0.02043(4) 0.01010(8) Uani d . 1 1
O O3 0.48222(3) 0.69336(5) -0.03110(4) 0.01510(8) Uani d . 1 1
C C4 0.33793(4) 0.83261(6) -0.09524(4) 0.01142(9) Uani d . 1 1
H H4A 0.2903 0.7762 -0.1489 0.014 Uiso calc R 1 1
H H4B 0.3768 0.8897 -0.1317 0.014 Uiso calc R 1 1
C C5 0.28317(4) 0.93572(6) -0.04151(4) 0.01032(8) Uani d . 1 1
H H5 0.2313 0.9837 -0.0976 0.012 Uiso calc R 1 1
C C6 0.34966(4) 1.05349(6) 0.02088(4) 0.01288(9) Uani d . 1 1
H H6A 0.3832 1.1020 -0.0254 0.015 Uiso calc R 1 1
H H6B 0.3099 1.1261 0.0443 0.015 Uiso calc R 1 1
C C7 0.42514(4) 0.99255(6) 0.11677(4) 0.01233(9) Uani d . 1 1
H H7A 0.4588 1.0726 0.1614 0.015 Uiso calc R 1 1
H H7B 0.4740 0.9370 0.0933 0.015 Uiso calc R 1 1
C C8 0.37747(4) 0.89508(6) 0.18111(4) 0.01071(8) Uani d . 1 1
H H8A 0.3402 0.9548 0.2178 0.013 Uiso calc R 1 1
H H8B 0.4284 0.8442 0.2350 0.013 Uiso calc R 1 1
N N9 0.23546(3) 0.85037(5) 0.02376(3) 0.00863(7) Uani d . 1 1
C C10 0.29832(3) 0.54154(6) 0.02123(4) 0.00928(8) Uani d . 1 1
H H10 0.2345 0.5823 -0.0194 0.011 Uiso calc R 1 1
O O10 0.33364(3) 0.45861(5) -0.05034(3) 0.01360(8) Uani d . 1 1
H H10A 0.3898 0.4294 -0.0203 0.020 Uiso calc R 1 1
C C11 0.27972(3) 0.45235(5) 0.10896(4) 0.00883(8) Uani d . 1 1
C C12 0.18961(4) 0.45726(6) 0.12906(4) 0.01206(9) Uani d . 1 1
H H12 0.1403 0.5180 0.0881 0.014 Uiso calc R 1 1
C C13 0.17105(4) 0.37413(7) 0.20856(5) 0.01465(10) Uani d . 1 1
H H13 0.1093 0.3782 0.2213 0.018 Uiso calc R 1 1
C C14 0.24272(4) 0.28511(6) 0.26930(4) 0.01428(10) Uani d . 1 1
H H14 0.2298 0.2270 0.3227 0.017 Uiso calc R 1 1
C C15 0.33362(4) 0.28183(6) 0.25111(4) 0.01342(9) Uani d . 1 1
H H15 0.3833 0.2228 0.2933 0.016 Uiso calc R 1 1
C C16 0.35203(4) 0.36467(6) 0.17144(4) 0.01158(9) Uani d . 1 1
H H16 0.4141 0.3616 0.1595 0.014 Uiso calc R 1 1
C C17 0.16235(4) 0.93738(6) 0.05545(4) 0.01253(9) Uani d . 1 1
H H17A 0.1176 0.9806 -0.0079 0.015 Uiso calc R 1 1
H H17B 0.1954 1.0166 0.1014 0.015 Uiso calc R 1 1
C C18 0.10470(4) 0.85031(6) 0.11268(4) 0.01131(9) Uani d . 1 1
C C19 0.13134(4) 0.84836(6) 0.22226(4) 0.01282(9) Uani d . 1 1
H H19 0.1831 0.9076 0.2603 0.015 Uiso calc R 1 1
C C20 0.08325(4) 0.76093(7) 0.27672(5) 0.01567(10) Uani d . 1 1
H H20 0.1035 0.7585 0.3512 0.019 Uiso calc R 1 1
C C21 0.00550(4) 0.67733(7) 0.22170(5) 0.01794(11) Uani d . 1 1
H H21 -0.0269 0.6164 0.2584 0.022 Uiso calc R 1 1
C C22 -0.02467(4) 0.68332(8) 0.11257(5) 0.01934(11) Uani d . 1 1
H H22 -0.0794 0.6292 0.0749 0.023 Uiso calc R 1 1
C C23 0.02508(4) 0.76839(7) 0.05837(5) 0.01621(10) Uani d . 1 1
H H23 0.0047 0.7707 -0.0162 0.019 Uiso calc R 1 1

loop_
_atom_site_aniso_label
_atom_site_aniso_U_11
_atom_site_aniso_U_22
_atom_site_aniso_U_33
_atom_site_aniso_U_12
_atom_site_aniso_U_13
_atom_site_aniso_U_23
C1 0.00930(16) 0.00893(19) 0.00596(16) 0.00061(13) 0.00280(13) -0.00010(13)
C2 0.00893(16) 0.00910(19) 0.00783(16) -0.00015(13) 0.00343(13) -0.00046(13)
C3 0.01167(18) 0.0101(2) 0.01030(18) -0.00211(14) 0.00599(14) -0.00254(14)
O3 0.01403(16) 0.01532(19) 0.01972(19) 0.00038(13) 0.01092(14) -0.00186(15)
C4 0.01423(19) 0.0137(2) 0.00782(17) -0.00160(15) 0.00560(15) 0.00005(15)
C5 0.01295(18) 0.0109(2) 0.00784(17) -0.00003(15) 0.00418(14) 0.00183(14)
C6 0.0171(2) 0.0097(2) 0.0129(2) -0.00171(16) 0.00595(16) 0.00079(15)
C7 0.01364(19) 0.0116(2) 0.01232(19) -0.00284(15) 0.00451(15) -0.00222(16)
C8 0.01263(18) 0.0115(2) 0.00778(17) -0.00095(15) 0.00251(14) -0.00161(14)
N9 0.00942(15) 0.01032(18) 0.00683(15) 0.00179(12) 0.00338(12) 0.00153(12)
C10 0.01063(17) 0.0100(2) 0.00774(17) -0.00114(14) 0.00340(13) -0.00120(14)
O10 0.01844(17) 0.01365(18) 0.01040(15) -0.00106(13) 0.00681(13) -0.00429(13)
C11 0.00996(17) 0.00859(19) 0.00832(17) -0.00088(13) 0.00316(13) -0.00087(13)
C12 0.01043(18) 0.0135(2) 0.0130(2) -0.00065(15) 0.00445(15) 0.00118(16)
C13 0.0149(2) 0.0158(2) 0.0156(2) -0.00242(17) 0.00802(17) 0.00100(18)
C14 0.0206(2) 0.0125(2) 0.01139(19) -0.00221(17) 0.00719(17) 0.00027(16)
C15 0.0181(2) 0.0119(2) 0.01043(19) 0.00227(16) 0.00425(16) 0.00130(16)
C16 0.01218(18) 0.0124(2) 0.01057(18) 0.00178(15) 0.00386(14) 0.00047(15)
C17 0.01361(19) 0.0129(2) 0.0126(2) 0.00440(16) 0.00617(15) 0.00246(16)
C18 0.01020(17) 0.0139(2) 0.01086(18) 0.00307(15) 0.00472(14) 0.00007(15)
C19 0.01191(18) 0.0166(2) 0.01089(19) 0.00131(16) 0.00477(15) -0.00027(16)
C20 0.0147(2) 0.0212(3) 0.0132(2) 0.00182(18) 0.00730(17) 0.00159(18)
C21 0.0158(2) 0.0205(3) 0.0214(3) -0.00107(19) 0.01156(19) -0.0008(2)
C22 0.0138(2) 0.0253(3) 0.0208(3) -0.00457(19) 0.00800(19) -0.0067(2)
C23 0.01207(19) 0.0241(3) 0.0130(2) -0.00040(18) 0.00449(16) -0.00376(19)

loop_
_atom_type_symbol
_atom_type_description
_atom_type_scat_dispersion_real
_atom_type_scat_dispersion_imag
_atom_type_scat_source
C C -0.0036 0.0012 'International Tables Vol C Tables 4.2.6.8 and 6.1.1.4'
H H 0.0000 0.0000 'International Tables Vol C Tables 4.2.6.8 and 6.1.1.4'
N N -0.0032 0.0024 'International Tables Vol C Tables 4.2.6.8 and 6.1.1.4'
O O -0.0014 0.0045 'International Tables Vol C Tables 4.2.6.8 and 6.1.1.4'

loop_
_geom_angle_atom_site_label_1
_geom_angle_atom_site_label_2
_geom_angle_atom_site_label_3
_geom_angle
N9 C1 C8 113.09(5)
N9 C1 C2 108.16(4)
C8 C1 C2 112.25(4)
N9 C1 H1 107.7
C8 C1 H1 107.7
C2 C1 H1 107.7
C3 C2 C1 112.69(4)
C3 C2 C10 108.18(4)
C1 C2 C10 110.12(4)
C3 C2 H2 108.6
C1 C2 H2 108.6
C10 C2 H2 108.6
O3 C3 C4 122.33(5)
O3 C3 C2 121.74(5)
C4 C3 C2 115.87(4)
C3 C4 C5 113.48(4)
C3 C4 H4A 108.9
C5 C4 H4A 108.9
C3 C4 H4B 108.9
C5 C4 H4B 108.9
H4A C4 H4B 107.7
N9 C5 C6 112.88(4)
N9 C5 C4 108.53(5)
C6 C5 C4 111.92(4)
N9 C5 H5 107.8
C6 C5 H5 107.8
C4 C5 H5 107.8
C7 C6 C5 111.92(5)
C7 C6 H6A 109.2
C5 C6 H6A 109.2
C7 C6 H6B 109.2
C5 C6 H6B 109.2
H6A C6 H6B 107.9
C6 C7 C8 111.01(4)
C6 C7 H7A 109.4
C8 C7 H7A 109.4
C6 C7 H7B 109.4
C8 C7 H7B 109.4
H7A C7 H7B 108.0
C7 C8 C1 111.89(4)
C7 C8 H8A 109.2
C1 C8 H8A 109.2
C7 C8 H8B 109.2
C1 C8 H8B 109.2
H8A C8 H8B 107.9
C5 N9 C1 109.70(4)
C5 N9 C17 110.82(4)
C1 N9 C17 114.54(4)
O10 C10 C11 112.85(5)
O10 C10 C2 112.19(4)
C11 C10 C2 110.71(4)
O10 C10 H10 106.9
C11 C10 H10 106.9
C2 C10 H10 106.9
C10 O10 H10A 109.5
C12 C11 C16 118.86(5)
C12 C11 C10 120.15(5)
C16 C11 C10 120.99(4)
C13 C12 C11 120.75(5)
C13 C12 H12 119.6
C11 C12 H12 119.6
C14 C13 C12 120.14(5)
C14 C13 H13 119.9
C12 C13 H13 119.9
C13 C14 C15 119.45(5)
C13 C14 H14 120.3
C15 C14 H14 120.3
C16 C15 C14 120.36(5)
C16 C15 H15 119.8
C14 C15 H15 119.8
C15 C16 C11 120.42(5)
C15 C16 H16 119.8
C11 C16 H16 119.8
N9 C17 C18 112.54(5)
N9 C17 H17A 109.1
C18 C17 H17A 109.1
N9 C17 H17B 109.1
C18 C17 H17B 109.1
H17A C17 H17B 107.8
C23 C18 C19 118.50(5)
C23 C18 C17 121.36(5)
C19 C18 C17 120.13(5)
C20 C19 C18 121.06(6)
C20 C19 H19 119.5
C18 C19 H19 119.5
C21 C20 C19 119.83(6)
C21 C20 H20 120.1
C19 C20 H20 120.1
C22 C21 C20 119.68(6)
C22 C21 H21 120.2
C20 C21 H21 120.2
C21 C22 C23 120.25(6)
C21 C22 H22 119.9
C23 C22 H22 119.9
C22 C23 C18 120.58(6)
C22 C23 H23 119.7
C18 C23 H23 119.7

loop_
_geom_bond_atom_site_label_1
_geom_bond_atom_site_label_2
_geom_bond_distance
C1 N9 1.4784(8)
C1 C8 1.5353(8)
C1 C2 1.5496(7)
C1 H1 1.0000
C2 C3 1.5147(7)
C2 C10 1.5554(8)
C2 H2 1.0000
C3 O3 1.2236(7)
C3 C4 1.5033(8)
C4 C5 1.5374(8)
C4 H4A 0.9900
C4 H4B 0.9900
C5 N9 1.4778(7)
C5 C6 1.5362(8)
C5 H5 1.0000
C6 C7 1.5324(9)
C6 H6A 0.9900
C6 H6B 0.9900
C7 C8 1.5326(8)
C7 H7A 0.9900
C7 H7B 0.9900
C8 H8A 0.9900
C8 H8B 0.9900
N9 C17 1.4782(7)
C10 O10 1.4232(7)
C10 C11 1.5133(7)
C10 H10 1.0000
O10 H10A 0.8400
C11 C12 1.3947(8)
C11 C16 1.3977(8)
C12 C13 1.3931(8)
C12 H12 0.9500
C13 C14 1.3910(9)
C13 H13 0.9500
C14 C15 1.3942(9)
C14 H14 0.9500
C15 C16 1.3924(8)
C15 H15 0.9500
C16 H16 0.9500
C17 C18 1.5075(8)
C17 H17A 0.9900
C17 H17B 0.9900
C18 C23 1.3969(9)
C18 C19 1.3966(8)
C19 C20 1.3936(8)
C19 H19 0.9500
C20 C21 1.3903(10)
C20 H20 0.9500
C21 C22 1.3920(10)
C21 H21 0.9500
C22 C23 1.3941(9)
C22 H22 0.9500
C23 H23 0.9500

loop_
_geom_hbond_atom_site_label_D
_geom_hbond_atom_site_label_H
_geom_hbond_atom_site_label_A
_geom_hbond_site_symmetry_A
_geom_hbond_distance_DH
_geom_hbond_distance_HA
_geom_hbond_distance_DA
_geom_hbond_angle_DHA
O10 H10A O3 3_665 0.84 2.11 2.9298(9) 164.7
